data_7009038
loop_
_publ_author_name
'Even, Tina'
'Genge, Anthony R. J.'
'Hill, Angela M.'
'Holmes, Nicholas J.'
'Levason, William'
'Webster, Michael'

_publ_section_title
;
 Synthesis, properties and structures of complexes of platinum metal
 halides and Group 11 metals with two distibinomethane ligands,
 R2SbCH2SbR2 (R&#x2005;=&#x2005;Me or Ph)
;
_journal_issue 5
_journal_name_full 'Journal of the Chemical Society, Dalton Transactions'
_journal_page_first 655
_journal_paper_doi 10.1039/a908296d
_journal_year 2000
_chemical_formula_moiety 'C50 H44 Cl4 Pt2 Sb4, C3 H6 O1'
_chemical_formula_sum 'C53 H50 Cl4 O Pt2 Sb4'
_chemical_formula_weight 1721.97
_chemical_name_systematic ' Tetrachlorobis(\m-bisdiphenylstibinomethane)diplatinum(II).acetone'
_space_group_IT_number 14
_symmetry_cell_setting monoclinic
_symmetry_Int_Tables_number 14
_symmetry_space_group_name_Hall '-P 2yn'
_symmetry_space_group_name_H-M 'P 1 21/n 1'
_audit_creation_date 1999-10-11
_audit_creation_method 'by teXsan v1.8'
_audit_update_record
;
?
;
_cell_angle_alpha 90
_cell_angle_beta 107.50(2)
_cell_angle_gamma 90
_cell_formula_units_Z 4
_cell_length_a 18.964(6)
_cell_length_b 12.729(4)
_cell_length_c 23.090(4)
_cell_measurement_reflns_used 25
_cell_measurement_temperature 150
_cell_measurement_theta_max 18.3
_cell_measurement_theta_min 11.9
_cell_volume 5316(3)
_computing_cell_refinement 'MSC/AFC Diffractometer Control'
_computing_data_collection 'MSC/AFC Diffractometer Control'
_computing_data_reduction 'teXsan (MSC, 1992-1997)'
_computing_publication_material 'teXsan (MSC, 1992-1997)'
_computing_structure_refinement 'teXsan (MSC, 1992-1997)'
_computing_structure_solution
;
SHELXS86 (Sheldrick, 1985)
;
_diffrn_ambient_temperature 150
_diffrn_measurement_device_type 'Rigaku AFC7S'
_diffrn_measurement_method \w-2\q
_diffrn_orient_matrix_UB_11 -0.00775
_diffrn_orient_matrix_UB_12 0.00402
_diffrn_orient_matrix_UB_13 0.04091
_diffrn_orient_matrix_UB_21 -0.03769
_diffrn_orient_matrix_UB_22 0.05650
_diffrn_orient_matrix_UB_23 -0.01511
_diffrn_orient_matrix_UB_31 -0.03970
_diffrn_orient_matrix_UB_32 -0.05443
_diffrn_orient_matrix_UB_33 -0.01266
_diffrn_radiation_detector 'scintillation counter'
_diffrn_radiation_monochromator graphite
_diffrn_radiation_source 'X-ray tube'
_diffrn_radiation_type 'Mo K\a'
_diffrn_radiation_wavelength 0.71073
_diffrn_reflns_av_R_equivalents 0.05907
_diffrn_reflns_limit_h_max 22
_diffrn_reflns_limit_h_min 0
_diffrn_reflns_limit_k_max 15
_diffrn_reflns_limit_k_min 0
_diffrn_reflns_limit_l_max 26
_diffrn_reflns_limit_l_min -27
_diffrn_reflns_number 10166
_diffrn_reflns_reduction_process 'Lp corrections applied'
_diffrn_reflns_theta_max 25.04
_diffrn_reflns_theta_min 2.02
_diffrn_standards_decay_% -0.58
_diffrn_standards_interval_count 150
_diffrn_standards_number 3
_exptl_absorpt_coefficient_mu 7.460
_exptl_absorpt_correction_T_max 1.000
_exptl_absorpt_correction_T_min 0.455
_exptl_absorpt_correction_type psi-scan
_exptl_absorpt_process_details
;
(North,Phillips & Matthews, 1968)
;
_exptl_crystal_colour orange
_exptl_crystal_density_diffrn 2.151
_exptl_crystal_density_meas ?
_exptl_crystal_description prism
_exptl_crystal_F_000 3216.00
_exptl_crystal_size_max 0.44
_exptl_crystal_size_mid 0.42
_exptl_crystal_size_min 0.21
_refine_diff_density_max 4.55
_refine_diff_density_min -4.25
_refine_ls_extinction_method none
_refine_ls_goodness_of_fit_all 2.325
_refine_ls_goodness_of_fit_ref 2.325
_refine_ls_hydrogen_treatment noref
_refine_ls_matrix_type full
_refine_ls_number_constraints 0
_refine_ls_number_parameters 577
_refine_ls_number_reflns 6448
_refine_ls_number_restraints 0
_refine_ls_R_factor_all 0.0549
_refine_ls_R_factor_gt 0.0549
_refine_ls_shift/su_max 0.0180
_refine_ls_shift/su_mean 0.0000
_refine_ls_structure_factor_coef F
_refine_ls_weighting_details 'w = 1/[\s^2^(Fo) + 0.00002|Fo|^2^]'
_refine_ls_weighting_scheme sigma
_refine_ls_wR_factor_all 0.0615
_refine_ls_wR_factor_ref 0.0615
_reflns_number_gt 6448
_reflns_number_total 9850
_reflns_threshold_expression I>2.00\s(I)
_cod_data_source_file a908296d.txt
_cod_data_source_block tina1
_cod_original_cell_volume 5316(2)
_cod_original_sg_symbol_H-M 'P 21/n     '
_cod_original_formula_sum 'C53 H50 Cl4 O Pt2 Sb4 '
_cod_database_code 7009038

loop_
_symmetry_equiv_pos_as_xyz
'   +x,   +y,   +z'
1/2-x,1/2+y,1/2-z
'   -x,   -y,   -z'
1/2+x,1/2-y,1/2+z

loop_
_atom_site_label
_atom_site_fract_x
_atom_site_fract_y
_atom_site_fract_z
_atom_site_U_iso_or_equiv
_atom_site_occupancy
_atom_site_refinement_flags
_atom_site_adp_type
_atom_site_calc_flag
_atom_site_calc_attached_atom
Pt(1) 0.07881(4) -0.00230(5) 0.75333(3) 0.0156(2) 1.000 . Uani d ?
Pt(2) -0.04499(4) -0.17621(5) 0.73888(3) 0.0168(2) 1.000 . Uani d ?
Sb(1) 0.00397(6) 0.14119(9) 0.77768(5) 0.0187(3) 1.000 . Uani d ?
Sb(2) -0.09873(6) -0.07274(9) 0.81152(5) 0.0191(3) 1.000 . Uani d ?
Sb(3) 0.00215(6) -0.25116(9) 0.65478(5) 0.0173(3) 1.000 . Uani d ?
Sb(4) 0.04844(6) 0.01827(9) 0.64106(5) 0.0188(3) 1.000 . Uani d ?
Cl(1) 0.1224(2) -0.0264(3) 0.8597(2) 0.026(1) 1.000 . Uani d ?
Cl(2) 0.1540(2) -0.1371(3) 0.7346(2) 0.023(1) 1.000 . Uani d ?
Cl(3) -0.1153(3) -0.0714(4) 0.6604(2) 0.029(1) 1.000 . Uani d ?
Cl(4) 0.0205(3) -0.2943(3) 0.8113(2) 0.029(1) 1.000 . Uani d ?
O(1) 0.858(1) 0.234(1) 0.9128(7) 0.077(7) 1.000 . Uani d ?
C(1) -0.0510(8) 0.080(1) 0.8364(7) 0.019(4) 1.000 . Uani d ?
C(2) 0.0312(9) -0.134(1) 0.5987(7) 0.020(5) 1.000 . Uani d ?
C(3) 0.862(2) 0.279(2) 0.959(1) 0.059(9) 1.000 . Uani d ?
C(4) 0.903(2) 0.226(2) 1.017(1) 0.08(1) 1.000 . Uani d ?
C(5) 0.822(2) 0.379(2) 0.959(1) 0.10(1) 1.000 . Uani d ?
C(11) -0.082(1) 0.229(1) 0.7154(7) 0.026(5) 1.000 . Uani d ?
C(12) -0.065(1) 0.333(2) 0.7008(9) 0.043(6) 1.000 . Uani d ?
C(13) -0.121(1) 0.388(2) 0.6597(9) 0.043(7) 1.000 . Uani d ?
C(14) -0.190(1) 0.345(2) 0.6354(9) 0.045(7) 1.000 . Uani d ?
C(15) -0.205(1) 0.244(2) 0.6477(9) 0.044(7) 1.000 . Uani d ?
C(16) -0.148(1) 0.186(2) 0.6887(8) 0.039(6) 1.000 . Uani d ?
C(21) 0.0721(9) 0.267(1) 0.8243(7) 0.022(5) 1.000 . Uani d ?
C(22) 0.145(1) 0.271(1) 0.8281(8) 0.033(6) 1.000 . Uani d ?
C(23) 0.190(1) 0.355(2) 0.855(1) 0.055(8) 1.000 . Uani d ?
C(24) 0.159(1) 0.434(2) 0.8808(9) 0.053(8) 1.000 . Uani d ?
C(25) 0.085(2) 0.431(2) 0.8782(9) 0.058(8) 1.000 . Uani d ?
C(26) 0.040(1) 0.345(2) 0.8518(9) 0.043(6) 1.000 . Uani d ?
C(31) -0.2108(9) -0.033(1) 0.7717(7) 0.019(5) 1.000 . Uani d ?
C(32) -0.2414(9) 0.061(1) 0.7846(8) 0.026(5) 1.000 . Uani d ?
C(33) -0.316(1) 0.085(2) 0.7566(9) 0.034(6) 1.000 . Uani d ?
C(34) -0.358(1) 0.020(2) 0.7133(8) 0.040(6) 1.000 . Uani d ?
C(35) -0.329(1) -0.073(2) 0.6993(8) 0.036(6) 1.000 . Uani d ?
C(36) -0.256(1) -0.099(1) 0.7278(7) 0.025(5) 1.000 . Uani d ?
C(41) -0.100(1) -0.130(2) 0.8975(7) 0.029(5) 1.000 . Uani d ?
C(42) -0.107(1) -0.059(2) 0.9408(8) 0.035(6) 1.000 . Uani d ?
C(43) -0.115(1) -0.092(2) 0.9961(9) 0.048(7) 1.000 . Uani d ?
C(44) -0.113(1) -0.199(2) 1.0064(9) 0.056(8) 1.000 . Uani d ?
C(45) -0.107(1) -0.273(2) 0.965(1) 0.057(8) 1.000 . Uani d ?
C(46) -0.100(1) -0.234(2) 0.9092(8) 0.037(6) 1.000 . Uani d ?
C(51) -0.0855(9) -0.331(1) 0.5871(7) 0.020(4) 1.000 . Uani d ?
C(52) -0.155(1) -0.337(2) 0.5923(8) 0.031(5) 1.000 . Uani d ?
C(53) -0.210(1) -0.395(2) 0.5498(9) 0.035(6) 1.000 . Uani d ?
C(54) -0.192(1) -0.442(2) 0.5027(9) 0.041(6) 1.000 . Uani d ?
C(55) -0.123(1) -0.436(2) 0.4962(9) 0.044(7) 1.000 . Uani d ?
C(56) -0.067(1) -0.380(2) 0.5395(8) 0.036(6) 1.000 . Uani d ?
C(61) 0.0859(9) -0.367(1) 0.6641(7) 0.022(5) 1.000 . Uani d ?
C(62) 0.071(1) -0.463(2) 0.686(1) 0.049(7) 1.000 . Uani d ?
C(63) 0.123(1) -0.544(2) 0.691(1) 0.054(8) 1.000 . Uani d ?
C(64) 0.181(1) -0.532(2) 0.6718(8) 0.044(7) 1.000 . Uani d ?
C(65) 0.195(1) -0.438(2) 0.6497(9) 0.045(7) 1.000 . Uani d ?
C(66) 0.145(1) -0.356(2) 0.6464(8) 0.039(6) 1.000 . Uani d ?
C(71) -0.037(1) 0.113(1) 0.5809(7) 0.025(5) 1.000 . Uani d ?
C(72) -0.101(1) 0.072(2) 0.5457(8) 0.033(6) 1.000 . Uani d ?
C(73) -0.154(1) 0.136(2) 0.5066(9) 0.052(8) 1.000 . Uani d ?
C(74) -0.141(1) 0.239(2) 0.5061(9) 0.050(8) 1.000 . Uani d ?
C(75) -0.075(2) 0.285(2) 0.541(1) 0.056(8) 1.000 . Uani d ?
C(76) -0.020(1) 0.222(2) 0.5794(8) 0.034(6) 1.000 . Uani d ?
C(81) 0.144(1) 0.086(1) 0.6267(7) 0.021(5) 1.000 . Uani d ?
C(82) 0.141(1) 0.131(2) 0.5702(7) 0.031(5) 1.000 . Uani d ?
C(83) 0.201(1) 0.187(2) 0.5651(9) 0.040(7) 1.000 . Uani d ?
C(84) 0.264(1) 0.201(2) 0.615(1) 0.040(7) 1.000 . Uani d ?
C(85) 0.265(1) 0.155(2) 0.6688(9) 0.036(6) 1.000 . Uani d ?
C(86) 0.206(1) 0.101(1) 0.6751(7) 0.025(5) 1.000 . Uani d ?
H(1b) -0.0895 0.1275 0.8371 0.022 1.000 . Uiso c ?
H(1a) -0.0166 0.0757 0.8759 0.022 1.000 . Uiso c ?
H(2b) -0.0077 -0.1293 0.5616 0.023 1.000 . Uiso c ?
H(2a) 0.0754 -0.1554 0.5907 0.023 1.000 . Uiso c ?
H(4b) 0.9529 0.2148 1.0174 0.094 1.000 . Uiso c ?
H(4c) 0.9025 0.2698 1.0501 0.094 1.000 . Uiso c ?
H(4a) 0.8806 0.1607 1.0201 0.094 1.000 . Uiso c ?
H(5b) 0.8387 0.4298 0.9361 0.125 1.000 . Uiso c ?
H(5c) 0.7702 0.3678 0.9408 0.125 1.000 . Uiso c ?
H(5a) 0.8308 0.4026 0.9993 0.125 1.000 . Uiso c ?
H(12) -0.0178 0.3629 0.7185 0.051 1.000 . Uiso c ?
H(13) -0.1117 0.4573 0.6482 0.052 1.000 . Uiso c ?
H(14) -0.2281 0.3860 0.6092 0.054 1.000 . Uiso c ?
H(15) -0.2523 0.2136 0.6293 0.053 1.000 . Uiso c ?
H(16) -0.1571 0.1155 0.6975 0.047 1.000 . Uiso c ?
H(22) 0.1663 0.2152 0.8117 0.039 1.000 . Uiso c ?
H(23) 0.2401 0.3581 0.8564 0.066 1.000 . Uiso c ?
H(24) 0.1885 0.4914 0.9003 0.064 1.000 . Uiso c ?
H(25) 0.0642 0.4873 0.8946 0.069 1.000 . Uiso c ?
H(26) -0.0093 0.3404 0.8524 0.051 1.000 . Uiso c ?
H(32) -0.2111 0.1085 0.8129 0.032 1.000 . Uiso c ?
H(33) -0.3367 0.1472 0.7678 0.041 1.000 . Uiso c ?
H(34) -0.4080 0.0379 0.6926 0.048 1.000 . Uiso c ?
H(35) -0.3592 -0.1200 0.6702 0.043 1.000 . Uiso c ?
H(36) -0.2356 -0.1616 0.7171 0.030 1.000 . Uiso c ?
H(42) -0.1054 0.0142 0.9329 0.041 1.000 . Uiso c ?
H(43) -0.1209 -0.0435 1.0253 0.058 1.000 . Uiso c ?
H(44) -0.1172 -0.2230 1.0444 0.067 1.000 . Uiso c ?
H(45) -0.1076 -0.3458 0.9726 0.069 1.000 . Uiso c ?
H(46) -0.0942 -0.2830 0.8796 0.044 1.000 . Uiso c ?
H(52) -0.1665 -0.3030 0.6249 0.037 1.000 . Uiso c ?
H(53) -0.2580 -0.4014 0.5537 0.042 1.000 . Uiso c ?
H(54) -0.2291 -0.4807 0.4736 0.049 1.000 . Uiso c ?
H(55) -0.1128 -0.4684 0.4627 0.052 1.000 . Uiso c ?
H(56) -0.0187 -0.3771 0.5366 0.044 1.000 . Uiso c ?
H(62) 0.0277 -0.4738 0.6972 0.059 1.000 . Uiso c ?
H(63) 0.1154 -0.6091 0.7089 0.065 1.000 . Uiso c ?
H(64) 0.2138 -0.5899 0.6732 0.052 1.000 . Uiso c ?
H(65) 0.2375 -0.4276 0.6369 0.054 1.000 . Uiso c ?
H(66) 0.1543 -0.2898 0.6308 0.046 1.000 . Uiso c ?
H(67) -0.1101 -0.0013 0.5476 0.040 1.000 . Uiso c ?
H(68) -0.1981 0.1064 0.4807 0.062 1.000 . Uiso c ?
H(69) -0.1781 0.2832 0.4809 0.059 1.000 . Uiso c ?
H(70) -0.0668 0.3589 0.5390 0.067 1.000 . Uiso c ?
H(71) 0.0256 0.2504 0.6035 0.040 1.000 . Uiso c ?
H(72) 0.0981 0.1229 0.5361 0.037 1.000 . Uiso c ?
H(73) 0.1992 0.2176 0.5271 0.048 1.000 . Uiso c ?
H(74) 0.3054 0.2397 0.6109 0.048 1.000 . Uiso c ?
H(75) 0.3082 0.1610 0.7027 0.043 1.000 . Uiso c ?
H(76) 0.2070 0.0737 0.7137 0.030 1.000 . Uiso c ?

loop_
_atom_site_aniso_label
_atom_site_aniso_U_11
_atom_site_aniso_U_22
_atom_site_aniso_U_33
_atom_site_aniso_U_12
_atom_site_aniso_U_13
_atom_site_aniso_U_23
Pt(1) 0.0198(3) 0.0112(3) 0.0132(3) -0.0004(3) 0.0013(2) 0.0008(2)
Pt(2) 0.0199(4) 0.0126(3) 0.0165(3) -0.0008(3) 0.0032(3) -0.0004(3)
Sb(1) 0.0217(6) 0.0116(6) 0.0202(6) 0.0004(5) 0.0025(5) -0.0004(4)
Sb(2) 0.0227(6) 0.0175(6) 0.0164(5) 0.0006(5) 0.0049(5) -0.0007(5)
Sb(3) 0.0210(6) 0.0119(6) 0.0170(5) 0.0002(5) 0.0028(5) -0.0010(4)
Sb(4) 0.0257(6) 0.0139(6) 0.0139(5) -0.0013(5) 0.0012(5) 0.0017(4)
Cl(1) 0.036(3) 0.026(3) 0.013(2) 0.004(2) 0.003(2) 0.002(2)
Cl(2) 0.029(2) 0.013(2) 0.022(2) 0.007(2) 0.002(2) 0.000(2)
Cl(3) 0.033(3) 0.029(3) 0.024(2) 0.015(2) 0.007(2) 0.008(2)
Cl(4) 0.032(3) 0.020(2) 0.027(2) 0.007(2) -0.001(2) 0.009(2)
O(1) 0.15(2) 0.05(1) 0.04(1) 0.01(1) 0.04(1) 0.003(9)
C(1) 0.008(8) 0.012(9) 0.031(9) 0.003(7) -0.002(7) -0.013(7)
C(2) 0.02(1) 0.005(8) 0.03(1) -0.003(7) 0.006(8) 0.001(7)
C(3) 0.10(2) 0.05(2) 0.04(1) -0.02(1) 0.03(1) -0.01(1)
C(4) 0.08(2) 0.09(2) 0.05(2) 0.00(2) 0.01(1) -0.02(2)
C(5) 0.21(4) 0.04(2) 0.08(2) 0.01(2) 0.08(2) 0.00(2)
C(11) 0.03(1) 0.02(1) 0.024(9) 0.008(8) 0.001(8) -0.003(8)
C(12) 0.05(1) 0.01(1) 0.05(1) 0.01(1) 0.00(1) 0.004(9)
C(13) 0.07(2) 0.02(1) 0.05(1) 0.01(1) 0.02(1) 0.010(9)
C(14) 0.03(1) 0.06(2) 0.04(1) 0.03(1) 0.00(1) 0.00(1)
C(15) 0.03(1) 0.05(2) 0.04(1) 0.00(1) 0.00(1) 0.01(1)
C(16) 0.03(1) 0.05(1) 0.03(1) 0.01(1) -0.007(9) 0.01(1)
C(21) 0.015(9) 0.02(1) 0.026(9) -0.010(7) -0.006(7) 0.006(7)
C(22) 0.04(1) 0.02(1) 0.03(1) -0.008(9) -0.006(9) 0.000(8)
C(23) 0.05(2) 0.06(2) 0.05(1) -0.03(1) 0.01(1) -0.02(1)
C(24) 0.08(2) 0.03(1) 0.04(1) -0.02(1) -0.01(1) 0.01(1)
C(25) 0.10(2) 0.02(1) 0.04(1) 0.00(1) 0.00(1) -0.01(1)
C(26) 0.05(1) 0.02(1) 0.05(1) 0.016(9) -0.01(1) -0.004(9)
C(31) 0.019(9) 0.03(1) 0.009(7) 0.000(8) 0.004(7) 0.011(7)
C(32) 0.02(1) 0.02(1) 0.04(1) -0.013(8) 0.000(8) 0.002(8)
C(33) 0.03(1) 0.03(1) 0.04(1) -0.001(9) 0.012(9) -0.003(9)
C(34) 0.04(1) 0.05(1) 0.03(1) 0.00(1) 0.001(9) 0.01(1)
C(35) 0.04(1) 0.03(1) 0.03(1) -0.01(1) -0.001(9) -0.002(9)
C(36) 0.03(1) 0.03(1) 0.024(9) -0.008(8) 0.009(8) -0.011(8)
C(41) 0.02(1) 0.05(1) 0.012(8) -0.021(9) 0.000(7) 0.001(8)
C(42) 0.04(1) 0.04(1) 0.03(1) 0.00(1) 0.017(9) 0.003(9)
C(43) 0.06(2) 0.06(2) 0.02(1) 0.00(1) 0.01(1) 0.00(1)
C(44) 0.05(2) 0.09(2) 0.02(1) 0.01(1) 0.01(1) 0.01(1)
C(45) 0.07(2) 0.05(2) 0.05(1) 0.00(1) 0.02(1) 0.03(1)
C(46) 0.04(1) 0.04(1) 0.03(1) -0.01(1) -0.001(9) 0.009(9)
C(51) 0.011(9) 0.012(9) 0.028(9) -0.002(7) -0.006(7) 0.005(7)
C(52) 0.03(1) 0.04(1) 0.021(9) -0.006(9) 0.002(8) -0.002(8)
C(53) 0.02(1) 0.05(1) 0.04(1) 0.002(9) 0.007(9) 0.01(1)
C(54) 0.04(1) 0.03(1) 0.04(1) -0.01(1) -0.02(1) 0.002(9)
C(55) 0.07(2) 0.02(1) 0.03(1) 0.00(1) 0.00(1) -0.006(9)
C(56) 0.04(1) 0.04(1) 0.03(1) -0.01(1) 0.004(9) -0.004(9)
C(61) 0.02(1) 0.03(1) 0.012(8) 0.012(8) 0.000(7) -0.009(7)
C(62) 0.05(1) 0.03(1) 0.06(2) 0.01(1) 0.01(1) 0.01(1)
C(63) 0.06(2) 0.03(1) 0.06(2) 0.02(1) 0.01(1) 0.02(1)
C(64) 0.05(2) 0.04(1) 0.03(1) 0.03(1) 0.00(1) -0.005(9)
C(65) 0.03(1) 0.06(2) 0.04(1) 0.00(1) 0.000(9) -0.03(1)
C(66) 0.04(1) 0.05(1) 0.03(1) 0.01(1) 0.01(1) 0.00(1)
C(71) 0.03(1) 0.03(1) 0.016(9) 0.016(8) 0.003(8) 0.001(8)
C(72) 0.04(1) 0.04(1) 0.019(9) 0.01(1) 0.004(8) 0.007(9)
C(73) 0.04(1) 0.07(2) 0.04(1) 0.02(1) 0.01(1) 0.02(1)
C(74) 0.06(2) 0.07(2) 0.03(1) 0.03(1) 0.02(1) 0.02(1)
C(75) 0.10(2) 0.03(1) 0.05(1) 0.03(1) 0.03(1) 0.02(1)
C(76) 0.05(1) 0.03(1) 0.03(1) 0.01(1) 0.016(9) 0.003(8)
C(81) 0.04(1) 0.011(9) 0.016(8) -0.002(8) 0.007(8) -0.001(7)
C(82) 0.04(1) 0.03(1) 0.016(9) 0.010(9) 0.003(8) 0.011(8)
C(83) 0.05(1) 0.05(1) 0.03(1) 0.00(1) 0.02(1) 0.01(1)
C(84) 0.05(1) 0.02(1) 0.06(1) 0.01(1) 0.03(1) 0.01(1)
C(85) 0.04(1) 0.02(1) 0.06(1) -0.007(9) 0.02(1) -0.008(9)
C(86) 0.05(1) 0.012(9) 0.014(8) 0.014(8) 0.002(8) 0.000(7)

loop_
_atom_type_symbol
_atom_type_oxidation_number
_atom_type_number_in_cell
_atom_type_scat_dispersion_real
_atom_type_scat_dispersion_imag
_atom_type_scat_source
C 0 212 0.002 0.002
;International Tables for Crystallography
(1992, Vol. C, Tables 4.2.6.8 and 6.1.1.1)
;
Pt 0 8 -2.352 8.388
;International Tables for Crystallography
(1992, Vol. C, Tables 4.2.6.8 and 6.1.1.1)
;
Sb 0 16 -0.816 1.546
;International Tables for Crystallography
(1992, Vol. C, Tables 4.2.6.8 and 6.1.1.1)
;
Cl 0 16 0.132 0.159
;International Tables for Crystallography
(1992, Vol. C, Tables 4.2.6.8 and 6.1.1.1)
;
O 0 4 0.008 0.006
;International Tables for Crystallography
(1992, Vol. C, Tables 4.2.6.8 and 6.1.1.1)
;
H 0 200 0.000 0.000
;International Tables for Crystallography
(1992, Vol. C, Table 6.1.1.2)
;

loop_
_geom_angle_atom_site_label_1
_geom_angle_atom_site_label_2
_geom_angle_atom_site_label_3
_geom_angle
_geom_angle_site_symmetry_1
_geom_angle_site_symmetry_2
_geom_angle_site_symmetry_3
_geom_angle_publ_flag
Sb(1) Pt(1) Sb(4) 100.91(4) . . . yes
Sb(1) Pt(1) Cl(1) 84.5(1) . . . yes
Sb(1) Pt(1) Cl(2) 177.4(1) . . . yes
Sb(4) Pt(1) Cl(1) 173.0(1) . . . yes
Sb(4) Pt(1) Cl(2) 81.3(1) . . . yes
Cl(1) Pt(1) Cl(2) 93.1(1) . . . yes
Sb(2) Pt(2) Sb(3) 170.06(4) . . . yes
Sb(2) Pt(2) Cl(3) 88.1(1) . . . yes
Sb(2) Pt(2) Cl(4) 95.4(1) . . . yes
Sb(3) Pt(2) Cl(3) 82.6(1) . . . yes
Sb(3) Pt(2) Cl(4) 94.1(1) . . . yes
Cl(3) Pt(2) Cl(4) 174.5(2) . . . yes
Pt(1) Sb(1) C(1) 107.8(4) . . . yes
Pt(1) Sb(1) C(11) 127.3(4) . . . yes
Pt(1) Sb(1) C(21) 111.5(5) . . . yes
C(1) Sb(1) C(11) 101.6(6) . . . yes
C(1) Sb(1) C(21) 107.1(6) . . . yes
C(11) Sb(1) C(21) 99.8(6) . . . yes
Pt(2) Sb(2) C(1) 114.8(4) . . . yes
Pt(2) Sb(2) C(31) 112.6(4) . . . yes
Pt(2) Sb(2) C(41) 123.7(6) . . . yes
C(1) Sb(2) C(31) 100.8(6) . . . yes
C(1) Sb(2) C(41) 100.6(7) . . . yes
C(31) Sb(2) C(41) 101.2(6) . . . yes
Pt(2) Sb(3) C(2) 114.2(4) . . . yes
Pt(2) Sb(3) C(51) 110.9(5) . . . yes
Pt(2) Sb(3) C(61) 127.0(4) . . . yes
C(2) Sb(3) C(51) 99.7(6) . . . yes
C(2) Sb(3) C(61) 102.9(6) . . . yes
C(51) Sb(3) C(61) 97.8(6) . . . yes
Pt(1) Sb(4) C(2) 109.5(4) . . . yes
Pt(1) Sb(4) C(71) 128.6(4) . . . yes
Pt(1) Sb(4) C(81) 105.3(4) . . . yes
C(2) Sb(4) C(71) 103.2(6) . . . yes
C(2) Sb(4) C(81) 108.4(6) . . . yes
C(71) Sb(4) C(81) 100.5(7) . . . yes
Sb(1) C(1) Sb(2) 114.5(7) . . . yes
Sb(1) C(1) H(1b) 108.2 . . . no
Sb(1) C(1) H(1a) 108.2 . . . no
Sb(2) C(1) H(1b) 108.2 . . . no
Sb(2) C(1) H(1a) 108.2 . . . no
H(1b) C(1) H(1a) 109.5 . . . no
Sb(3) C(2) Sb(4) 112.5(7) . . . yes
Sb(3) C(2) H(2b) 108.7 . . . no
Sb(3) C(2) H(2a) 108.7 . . . no
Sb(4) C(2) H(2b) 108.7 . . . no
Sb(4) C(2) H(2a) 108.7 . . . no
H(2b) C(2) H(2a) 109.5 . . . no
O(1) C(3) C(4) 117(3) . . . yes
O(1) C(3) C(5) 121(3) . . . yes
C(4) C(3) C(5) 121(2) . . . yes
C(3) C(4) H(4b) 109.5 . . . no
C(3) C(4) H(4c) 109.5 . . . no
C(3) C(4) H(4a) 109.5 . . . no
H(4b) C(4) H(4c) 109.5 . . . no
H(4b) C(4) H(4a) 109.4 . . . no
H(4c) C(4) H(4a) 109.4 . . . no
C(3) C(5) H(5b) 109.5 . . . no
C(3) C(5) H(5c) 109.5 . . . no
C(3) C(5) H(5a) 109.5 . . . no
H(5b) C(5) H(5c) 109.4 . . . no
H(5b) C(5) H(5a) 109.5 . . . no
H(5c) C(5) H(5a) 109.4 . . . no
Sb(1) C(11) C(12) 118(1) . . . yes
Sb(1) C(11) C(16) 121(1) . . . yes
C(12) C(11) C(16) 121(2) . . . yes
C(11) C(12) C(13) 117(2) . . . yes
C(11) C(12) H(12) 121.5 . . . no
C(13) C(12) H(12) 121.5 . . . no
C(12) C(13) C(14) 121(2) . . . yes
C(12) C(13) H(13) 119.6 . . . no
C(14) C(13) H(13) 119.6 . . . no
C(13) C(14) C(15) 122(2) . . . yes
C(13) C(14) H(14) 119.1 . . . no
C(15) C(14) H(14) 119.1 . . . no
C(14) C(15) C(16) 118(2) . . . yes
C(14) C(15) H(15) 121.1 . . . no
C(16) C(15) H(15) 121.1 . . . no
C(11) C(16) C(15) 121(2) . . . yes
C(11) C(16) H(16) 119.4 . . . no
C(15) C(16) H(16) 119.4 . . . no
Sb(1) C(21) C(22) 121(1) . . . yes
Sb(1) C(21) C(26) 119(1) . . . yes
C(22) C(21) C(26) 120(2) . . . yes
C(21) C(22) C(23) 122(2) . . . yes
C(21) C(22) H(22) 119.1 . . . no
C(23) C(22) H(22) 119.1 . . . no
C(22) C(23) C(24) 118(2) . . . yes
C(22) C(23) H(23) 120.8 . . . no
C(24) C(23) H(23) 120.9 . . . no
C(23) C(24) C(25) 121(2) . . . yes
C(23) C(24) H(24) 119.6 . . . no
C(25) C(24) H(24) 119.4 . . . no
C(24) C(25) C(26) 121(2) . . . yes
C(24) C(25) H(25) 119.7 . . . no
C(26) C(25) H(25) 119.7 . . . no
C(21) C(26) C(25) 118(2) . . . yes
C(21) C(26) H(26) 121.1 . . . no
C(25) C(26) H(26) 121.2 . . . no
Sb(2) C(31) C(32) 123(1) . . . yes
Sb(2) C(31) C(36) 119(1) . . . yes
C(32) C(31) C(36) 118(2) . . . yes
C(31) C(32) C(33) 121(2) . . . yes
C(31) C(32) H(32) 119.3 . . . no
C(33) C(32) H(32) 119.4 . . . no
C(32) C(33) C(34) 119(2) . . . yes
C(32) C(33) H(33) 120.3 . . . no
C(34) C(33) H(33) 120.3 . . . no
C(33) C(34) C(35) 120(2) . . . yes
C(33) C(34) H(34) 119.9 . . . no
C(35) C(34) H(34) 119.8 . . . no
C(34) C(35) C(36) 120(2) . . . yes
C(34) C(35) H(35) 119.9 . . . no
C(36) C(35) H(35) 119.9 . . . no
C(31) C(36) C(35) 121(2) . . . yes
C(31) C(36) H(36) 119.6 . . . no
C(35) C(36) H(36) 119.6 . . . no
Sb(2) C(41) C(42) 119(2) . . . yes
Sb(2) C(41) C(46) 121(1) . . . yes
C(42) C(41) C(46) 120(2) . . . yes
C(41) C(42) C(43) 121(2) . . . yes
C(41) C(42) H(42) 119.4 . . . no
C(43) C(42) H(42) 119.4 . . . no
C(42) C(43) C(44) 117(2) . . . yes
C(42) C(43) H(43) 121.4 . . . no
C(44) C(43) H(43) 121.4 . . . no
C(43) C(44) C(45) 123(2) . . . yes
C(43) C(44) H(44) 118.3 . . . no
C(45) C(44) H(44) 118.3 . . . no
C(44) C(45) C(46) 117(2) . . . yes
C(44) C(45) H(45) 121.5 . . . no
C(46) C(45) H(45) 121.5 . . . no
C(41) C(46) C(45) 121(2) . . . yes
C(41) C(46) H(46) 119.4 . . . no
C(45) C(46) H(46) 119.4 . . . no
Sb(3) C(51) C(52) 121(1) . . . yes
Sb(3) C(51) C(56) 118(1) . . . yes
C(52) C(51) C(56) 121(2) . . . yes
C(51) C(52) C(53) 120(2) . . . yes
C(51) C(52) H(52) 119.9 . . . no
C(53) C(52) H(52) 119.9 . . . no
C(52) C(53) C(54) 119(2) . . . yes
C(52) C(53) H(53) 120.7 . . . no
C(54) C(53) H(53) 120.7 . . . no
C(53) C(54) C(55) 122(2) . . . yes
C(53) C(54) H(54) 118.8 . . . no
C(55) C(54) H(54) 118.9 . . . no
C(54) C(55) C(56) 119(2) . . . yes
C(54) C(55) H(55) 120.3 . . . no
C(56) C(55) H(55) 120.3 . . . no
C(51) C(56) C(55) 119(2) . . . yes
C(51) C(56) H(56) 120.7 . . . no
C(55) C(56) H(56) 120.7 . . . no
Sb(3) C(61) C(62) 115(1) . . . yes
Sb(3) C(61) C(66) 125(2) . . . yes
C(62) C(61) C(66) 120(2) . . . yes
C(61) C(62) C(63) 118(2) . . . yes
C(61) C(62) H(62) 120.8 . . . no
C(63) C(62) H(62) 120.8 . . . no
C(62) C(63) C(64) 121(2) . . . yes
C(62) C(63) H(63) 119.4 . . . no
C(64) C(63) H(63) 119.4 . . . no
C(63) C(64) C(65) 120(2) . . . yes
C(63) C(64) H(64) 120.1 . . . no
C(65) C(64) H(64) 120.1 . . . no
C(64) C(65) C(66) 119(2) . . . yes
C(64) C(65) H(65) 120.6 . . . no
C(66) C(65) H(65) 120.5 . . . no
C(61) C(66) C(65) 122(2) . . . yes
C(61) C(66) H(66) 119.1 . . . no
C(65) C(66) H(66) 119.1 . . . no
Sb(4) C(71) C(72) 123(1) . . . yes
Sb(4) C(71) C(76) 116(1) . . . yes
C(72) C(71) C(76) 122(2) . . . yes
C(71) C(72) C(73) 121(2) . . . yes
C(71) C(72) H(67) 119.7 . . . no
C(73) C(72) H(67) 119.6 . . . no
C(72) C(73) C(74) 119(2) . . . yes
C(72) C(73) H(68) 120.6 . . . no
C(74) C(73) H(68) 120.5 . . . no
C(73) C(74) C(75) 123(2) . . . yes
C(73) C(74) H(69) 118.7 . . . no
C(75) C(74) H(69) 118.6 . . . no
C(74) C(75) C(76) 119(2) . . . yes
C(74) C(75) H(70) 120.5 . . . no
C(76) C(75) H(70) 120.4 . . . no
C(71) C(76) C(75) 117(2) . . . yes
C(71) C(76) H(71) 121.5 . . . no
C(75) C(76) H(71) 121.5 . . . no
Sb(4) C(81) C(82) 121(1) . . . yes
Sb(4) C(81) C(86) 119(1) . . . yes
C(82) C(81) C(86) 119(2) . . . yes
C(81) C(82) C(83) 119(2) . . . yes
C(81) C(82) H(72) 120.6 . . . no
C(83) C(82) H(72) 120.6 . . . no
C(82) C(83) C(84) 122(2) . . . yes
C(82) C(83) H(73) 119.2 . . . no
C(84) C(83) H(73) 119.3 . . . no
C(83) C(84) C(85) 118(2) . . . yes
C(83) C(84) H(74) 121.1 . . . no
C(85) C(84) H(74) 121.1 . . . no
C(84) C(85) C(86) 122(2) . . . yes
C(84) C(85) H(75) 119.2 . . . no
C(86) C(85) H(75) 119.2 . . . no
C(81) C(86) C(85) 121(2) . . . yes
C(81) C(86) H(76) 119.5 . . . no
C(85) C(86) H(76) 119.6 . . . no

loop_
_geom_bond_atom_site_label_1
_geom_bond_atom_site_label_2
_geom_bond_distance
_geom_bond_site_symmetry_1
_geom_bond_site_symmetry_2
_geom_bond_publ_flag
Pt(1) Sb(1) 2.479(1) . . yes
Pt(1) Sb(4) 2.494(1) . . yes
Pt(1) Cl(1) 2.365(4) . . yes
Pt(1) Cl(2) 2.353(4) . . yes
Pt(2) Sb(2) 2.572(1) . . yes
Pt(2) Sb(3) 2.554(1) . . yes
Pt(2) Cl(3) 2.321(4) . . yes
Pt(2) Cl(4) 2.312(4) . . yes
Sb(1) C(1) 2.09(2) . . yes
Sb(1) C(11) 2.14(2) . . yes
Sb(1) C(21) 2.13(2) . . yes
Sb(2) C(1) 2.15(2) . . yes
Sb(2) C(31) 2.11(2) . . yes
Sb(2) C(41) 2.12(2) . . yes
Sb(3) C(2) 2.15(2) . . yes
Sb(3) C(51) 2.16(2) . . yes
Sb(3) C(61) 2.13(2) . . yes
Sb(4) C(2) 2.15(2) . . yes
Sb(4) C(71) 2.15(2) . . yes
Sb(4) C(81) 2.12(2) . . yes
O(1) C(3) 1.19(2) . . yes
C(1) H(1b) 0.95 . . no
C(1) H(1a) 0.95 . . no
C(2) H(2b) 0.95 . . no
C(2) H(2a) 0.95 . . no
C(3) C(4) 1.49(3) . . yes
C(3) C(5) 1.48(4) . . yes
C(4) H(4b) 0.95 . . no
C(4) H(4c) 0.95 . . no
C(4) H(4a) 0.95 . . no
C(5) H(5b) 0.95 . . no
C(5) H(5c) 0.95 . . no
C(5) H(5a) 0.95 . . no
C(11) C(12) 1.42(3) . . yes
C(11) C(16) 1.34(3) . . yes
C(12) C(13) 1.38(3) . . yes
C(12) H(12) 0.95 . . no
C(13) C(14) 1.37(3) . . yes
C(13) H(13) 0.95 . . no
C(14) C(15) 1.36(3) . . yes
C(14) H(14) 0.95 . . no
C(15) C(16) 1.41(3) . . yes
C(15) H(15) 0.95 . . no
C(16) H(16) 0.95 . . no
C(21) C(22) 1.36(2) . . yes
C(21) C(26) 1.41(3) . . yes
C(22) C(23) 1.39(3) . . yes
C(22) H(22) 0.95 . . no
C(23) C(24) 1.38(3) . . yes
C(23) H(23) 0.95 . . no
C(24) C(25) 1.38(3) . . yes
C(24) H(24) 0.95 . . no
C(25) C(26) 1.40(3) . . yes
C(25) H(25) 0.95 . . no
C(26) H(26) 0.95 . . no
C(31) C(32) 1.40(2) . . yes
C(31) C(36) 1.39(2) . . yes
C(32) C(33) 1.40(3) . . yes
C(32) H(32) 0.95 . . no
C(33) C(34) 1.36(3) . . yes
C(33) H(33) 0.95 . . no
C(34) C(35) 1.39(3) . . yes
C(34) H(34) 0.95 . . no
C(35) C(36) 1.39(3) . . yes
C(35) H(35) 0.95 . . no
C(36) H(36) 0.95 . . no
C(41) C(42) 1.38(3) . . yes
C(41) C(46) 1.36(3) . . yes
C(42) C(43) 1.40(3) . . yes
C(42) H(42) 0.95 . . no
C(43) C(44) 1.38(3) . . yes
C(43) H(43) 0.95 . . no
C(44) C(45) 1.38(3) . . yes
C(44) H(44) 0.95 . . no
C(45) C(46) 1.41(3) . . yes
C(45) H(45) 0.95 . . no
C(46) H(46) 0.95 . . no
C(51) C(52) 1.36(2) . . yes
C(51) C(56) 1.40(2) . . yes
C(52) C(53) 1.40(3) . . yes
C(52) H(52) 0.95 . . no
C(53) C(54) 1.37(3) . . yes
C(53) H(53) 0.95 . . no
C(54) C(55) 1.36(3) . . yes
C(54) H(54) 0.95 . . no
C(55) C(56) 1.41(3) . . yes
C(55) H(55) 0.95 . . no
C(56) H(56) 0.95 . . no
C(61) C(62) 1.38(3) . . yes
C(61) C(66) 1.32(3) . . yes
C(62) C(63) 1.40(3) . . yes
C(62) H(62) 0.95 . . no
C(63) C(64) 1.33(3) . . yes
C(63) H(63) 0.95 . . no
C(64) C(65) 1.36(3) . . yes
C(64) H(64) 0.95 . . no
C(65) C(66) 1.39(3) . . yes
C(65) H(65) 0.95 . . no
C(66) H(66) 0.95 . . no
C(71) C(72) 1.35(3) . . yes
C(71) C(76) 1.43(3) . . yes
C(72) C(73) 1.39(3) . . yes
C(72) H(67) 0.95 . . no
C(73) C(74) 1.34(3) . . yes
C(73) H(68) 0.95 . . no
C(74) C(75) 1.40(3) . . yes
C(74) H(69) 0.95 . . no
C(75) C(76) 1.39(3) . . yes
C(75) H(70) 0.95 . . no
C(76) H(71) 0.95 . . no
C(81) C(82) 1.41(2) . . yes
C(81) C(86) 1.37(2) . . yes
C(82) C(83) 1.38(3) . . yes
C(82) H(72) 0.95 . . no
C(83) C(84) 1.40(3) . . yes
C(83) H(73) 0.95 . . no
C(84) C(85) 1.37(3) . . yes
C(84) H(74) 0.95 . . no
C(85) C(86) 1.37(3) . . yes
C(85) H(75) 0.95 . . no
C(86) H(76) 0.95 . . no

loop_
_geom_contact_atom_site_label_1
_geom_contact_atom_site_label_2
_geom_contact_distance
_geom_contact_site_symmetry_1
_geom_contact_site_symmetry_2
_geom_contact_publ_flag
Cl(2) C(64) 3.49(2) . 2_556 no
Cl(2) C(85) 3.51(2) . 2_546 no
O(1) C(1) 3.42(2) . 1_655 no
O(1) C(35) 3.49(2) . 2_556 no
O(1) C(53) 3.58(3) . 2_556 no
C(3) C(53) 3.59(3) . 2_556 no
C(13) C(34) 3.50(3) . 2_456 no
C(13) C(33) 3.58(3) . 2_456 no
C(15) C(46) 3.55(3) . 2_456 no
C(24) C(85) 3.51(3) . 2_556 no
C(54) C(83) 3.59(3) . 3_556 no
C(55) C(83) 3.60(3) . 3_556 no

loop_
_geom_torsion_atom_site_label_1
_geom_torsion_atom_site_label_2
_geom_torsion_atom_site_label_3
_geom_torsion_atom_site_label_4
_geom_torsion_site_symmetry_1
_geom_torsion_site_symmetry_2
_geom_torsion_site_symmetry_3
_geom_torsion_site_symmetry_4
_geom_torsion
_geom_torsion_publ_flag
Pt(1) Sb(1) C(1) Sb(2) . . . . -43.4(7) no
Pt(1) Sb(1) C(11) C(12) . . . . -103(1) no
Pt(1) Sb(1) C(11) C(16) . . . . 73(2) no
Pt(1) Sb(1) C(21) C(22) . . . . 11(2) no
Pt(1) Sb(1) C(21) C(26) . . . . -168(1) no
Pt(1) Sb(4) C(2) Sb(3) . . . . 22.5(8) no
Pt(1) Sb(4) C(71) C(72) . . . . -102(1) no
Pt(1) Sb(4) C(71) C(76) . . . . 80(1) no
Pt(1) Sb(4) C(81) C(82) . . . . -165(1) no
Pt(1) Sb(4) C(81) C(86) . . . . 4(1) no
Pt(2) Sb(2) C(1) Sb(1) . . . . 19.3(8) no
Pt(2) Sb(2) C(31) C(32) . . . . -146(1) no
Pt(2) Sb(2) C(31) C(36) . . . . 30(1) no
Pt(2) Sb(2) C(41) C(42) . . . . 159(1) no
Pt(2) Sb(2) C(41) C(46) . . . . -25(2) no
Pt(2) Sb(3) C(2) Sb(4) . . . . 18.6(8) no
Pt(2) Sb(3) C(51) C(52) . . . . -1(2) no
Pt(2) Sb(3) C(51) C(56) . . . . -177(1) no
Pt(2) Sb(3) C(61) C(62) . . . . 60(2) no
Pt(2) Sb(3) C(61) C(66) . . . . -125(1) no
Sb(1) Pt(1) Sb(4) C(2) . . . . -137.7(5) no
Sb(1) Pt(1) Sb(4) C(71) . . . . -11.5(7) no
Sb(1) Pt(1) Sb(4) C(81) . . . . 105.9(5) no
Sb(1) C(1) Sb(2) C(31) . . . . -101.9(7) no
Sb(1) C(1) Sb(2) C(41) . . . . 154.4(8) no
Sb(1) C(11) C(12) C(13) . . . . 179(2) no
Sb(1) C(11) C(16) C(15) . . . . 180(2) no
Sb(1) C(21) C(22) C(23) . . . . 176(2) no
Sb(1) C(21) C(26) C(25) . . . . -175(2) no
Sb(2) Pt(2) Sb(3) C(2) . . . . 24.7(6) no
Sb(2) Pt(2) Sb(3) C(51) . . . . -87.0(5) no
Sb(2) Pt(2) Sb(3) C(61) . . . . 155.0(7) no
Sb(2) C(1) Sb(1) C(11) . . . . 92.4(8) no
Sb(2) C(1) Sb(1) C(21) . . . . -163.5(7) no
Sb(2) C(31) C(32) C(33) . . . . 179(1) no
Sb(2) C(31) C(36) C(35) . . . . -178(1) no
Sb(2) C(41) C(42) C(43) . . . . 174(2) no
Sb(2) C(41) C(46) C(45) . . . . -175(2) no
Sb(3) Pt(2) Sb(2) C(1) . . . . -55.7(5) no
Sb(3) Pt(2) Sb(2) C(31) . . . . 58.8(5) no
Sb(3) Pt(2) Sb(2) C(41) . . . . -179.2(6) no
Sb(3) C(2) Sb(4) C(71) . . . . -117.1(8) no
Sb(3) C(2) Sb(4) C(81) . . . . 136.9(7) no
Sb(3) C(51) C(52) C(53) . . . . -176(1) no
Sb(3) C(51) C(56) C(55) . . . . 178(1) no
Sb(3) C(61) C(62) C(63) . . . . 178(2) no
Sb(3) C(61) C(66) C(65) . . . . -175(1) no
Sb(4) Pt(1) Sb(1) C(1) . . . . 134.1(4) no
Sb(4) Pt(1) Sb(1) C(11) . . . . 13.4(6) no
Sb(4) Pt(1) Sb(1) C(21) . . . . -108.6(5) no
Sb(4) C(2) Sb(3) C(51) . . . . 136.9(8) no
Sb(4) C(2) Sb(3) C(61) . . . . -122.7(7) no
Sb(4) C(71) C(72) C(73) . . . . -179(1) no
Sb(4) C(71) C(76) C(75) . . . . -180(1) no
Sb(4) C(81) C(82) C(83) . . . . 171(2) no
Sb(4) C(81) C(86) C(85) . . . . -173(1) no
Cl(1) Pt(1) Sb(1) C(1) . . . . -50.3(4) no
Cl(1) Pt(1) Sb(1) C(11) . . . . -171.0(6) no
Cl(1) Pt(1) Sb(1) C(21) . . . . 67.0(5) no
Cl(1) Pt(1) Sb(4) C(2) . . . . 81(1) no
Cl(1) Pt(1) Sb(4) C(71) . . . . -153(1) no
Cl(1) Pt(1) Sb(4) C(81) . . . . -35(1) no
Cl(2) Pt(1) Sb(1) C(1) . . . . -80(2) no
Cl(2) Pt(1) Sb(1) C(11) . . . . 159(3) no
Cl(2) Pt(1) Sb(1) C(21) . . . . 37(2) no
Cl(2) Pt(1) Sb(4) C(2) . . . . 43.8(5) no
Cl(2) Pt(1) Sb(4) C(71) . . . . 170.0(7) no
Cl(2) Pt(1) Sb(4) C(81) . . . . -72.6(5) no
Cl(3) Pt(2) Sb(2) C(1) . . . . -77.2(5) no
Cl(3) Pt(2) Sb(2) C(31) . . . . 37.4(5) no
Cl(3) Pt(2) Sb(2) C(41) . . . . 159.3(5) no
Cl(3) Pt(2) Sb(3) C(2) . . . . 46.4(5) no
Cl(3) Pt(2) Sb(3) C(51) . . . . -65.4(5) no
Cl(3) Pt(2) Sb(3) C(61) . . . . 176.7(6) no
Cl(4) Pt(2) Sb(2) C(1) . . . . 107.1(5) no
Cl(4) Pt(2) Sb(2) C(31) . . . . -138.4(5) no
Cl(4) Pt(2) Sb(2) C(41) . . . . -16.5(5) no
Cl(4) Pt(2) Sb(3) C(2) . . . . -138.1(5) no
Cl(4) Pt(2) Sb(3) C(51) . . . . 110.2(5) no
Cl(4) Pt(2) Sb(3) C(61) . . . . -7.8(6) no
C(1) Sb(1) C(11) C(12) . . . . 133(2) no
C(1) Sb(1) C(11) C(16) . . . . -50(2) no
C(1) Sb(1) C(21) C(22) . . . . 129(1) no
C(1) Sb(1) C(21) C(26) . . . . -50(2) no
C(1) Sb(2) C(31) C(32) . . . . -23(1) no
C(1) Sb(2) C(31) C(36) . . . . 153(1) no
C(1) Sb(2) C(41) C(42) . . . . 29(2) no
C(1) Sb(2) C(41) C(46) . . . . -155(2) no
C(2) Sb(3) C(51) C(52) . . . . -121(2) no
C(2) Sb(3) C(51) C(56) . . . . 62(2) no
C(2) Sb(3) C(61) C(62) . . . . -165(1) no
C(2) Sb(3) C(61) C(66) . . . . 9(2) no
C(2) Sb(4) C(71) C(72) . . . . 27(2) no
C(2) Sb(4) C(71) C(76) . . . . -152(1) no
C(2) Sb(4) C(81) C(82) . . . . 78(2) no
C(2) Sb(4) C(81) C(86) . . . . -113(1) no
C(11) Sb(1) C(21) C(22) . . . . -125(1) no
C(11) Sb(1) C(21) C(26) . . . . 55(2) no
C(11) C(12) C(13) C(14) . . . . 1(3) no
C(11) C(16) C(15) C(14) . . . . 1(3) no
C(12) C(11) Sb(1) C(21) . . . . 23(2) no
C(12) C(11) C(16) C(15) . . . . -4(3) no
C(12) C(13) C(14) C(15) . . . . -4(3) no
C(13) C(12) C(11) C(16) . . . . 2(3) no
C(13) C(14) C(15) C(16) . . . . 3(3) no
C(16) C(11) Sb(1) C(21) . . . . -160(2) no
C(21) C(22) C(23) C(24) . . . . 2(3) no
C(21) C(26) C(25) C(24) . . . . -4(3) no
C(22) C(21) C(26) C(25) . . . . 5(3) no
C(22) C(23) C(24) C(25) . . . . -1(4) no
C(23) C(22) C(21) C(26) . . . . -4(3) no
C(23) C(24) C(25) C(26) . . . . 2(4) no
C(31) Sb(2) C(41) C(42) . . . . -74(2) no
C(31) Sb(2) C(41) C(46) . . . . 102(2) no
C(31) C(32) C(33) C(34) . . . . -4(3) no
C(31) C(36) C(35) C(34) . . . . 2(3) no
C(32) C(31) Sb(2) C(41) . . . . 81(1) no
C(32) C(31) C(36) C(35) . . . . -2(3) no
C(32) C(33) C(34) C(35) . . . . 3(3) no
C(33) C(32) C(31) C(36) . . . . 3(3) no
C(33) C(34) C(35) C(36) . . . . -2(3) no
C(36) C(31) Sb(2) C(41) . . . . -104(1) no
C(41) C(42) C(43) C(44) . . . . 2(3) no
C(41) C(46) C(45) C(44) . . . . -1(3) no
C(42) C(41) C(46) C(45) . . . . 2(3) no
C(42) C(43) C(44) C(45) . . . . -2(4) no
C(43) C(42) C(41) C(46) . . . . -2(3) no
C(43) C(44) C(45) C(46) . . . . 2(4) no
C(51) Sb(3) C(61) C(62) . . . . -63(2) no
C(51) Sb(3) C(61) C(66) . . . . 111(2) no
C(51) C(52) C(53) C(54) . . . . -1(3) no
C(51) C(56) C(55) C(54) . . . . -2(3) no
C(52) C(51) Sb(3) C(61) . . . . 134(2) no
C(52) C(51) C(56) C(55) . . . . 2(3) no
C(52) C(53) C(54) C(55) . . . . 1(3) no
C(53) C(52) C(51) C(56) . . . . 0(3) no
C(53) C(54) C(55) C(56) . . . . 1(3) no
C(56) C(51) Sb(3) C(61) . . . . -42(2) no
C(61) C(62) C(63) C(64) . . . . -5(4) no
C(61) C(66) C(65) C(64) . . . . 0(3) no
C(62) C(61) C(66) C(65) . . . . -1(3) no
C(62) C(63) C(64) C(65) . . . . 4(4) no
C(63) C(62) C(61) C(66) . . . . 3(3) no
C(63) C(64) C(65) C(66) . . . . -2(3) no
C(71) Sb(4) C(81) C(82) . . . . -30(2) no
C(71) Sb(4) C(81) C(86) . . . . 140(1) no
C(71) C(72) C(73) C(74) . . . . -2(3) no
C(71) C(76) C(75) C(74) . . . . -1(3) no
C(72) C(71) Sb(4) C(81) . . . . 139(2) no
C(72) C(71) C(76) C(75) . . . . 2(3) no
C(72) C(73) C(74) C(75) . . . . 3(3) no
C(73) C(72) C(71) C(76) . . . . 0(3) no
C(73) C(74) C(75) C(76) . . . . -2(3) no
C(76) C(71) Sb(4) C(81) . . . . -40(1) no
C(81) C(82) C(83) C(84) . . . . 0(3) no
C(81) C(86) C(85) C(84) . . . . 3(3) no
C(82) C(81) C(86) C(85) . . . . -3(3) no
C(82) C(83) C(84) C(85) . . . . 0(3) no
C(83) C(82) C(81) C(86) . . . . 1(3) no
C(83) C(84) C(85) C(86) . . . . -2(3) no
